data_2019772
loop_
_publ_author_name
'Ton, Quoc Cuong'
'Egert, Ernst'

_publ_section_title
;
 Cocrystals of the antibiotic trimethoprim with glutarimide and
 3,3-dimethylglutarimide held together by three hydrogen bonds
;
_journal_coeditor_code SK3574
_journal_issue 1
_journal_name_full 'Acta Crystallographica Section C'
_journal_page_first
;
;
_journal_paper_doi 10.1107/S2053229614027193
_journal_volume 71
_journal_year 2015
_chemical_formula_iupac 'C14 H18 N4 O3, C7 H11 N O2'
_chemical_formula_moiety 'C14 H18 N4 O3, C7 H11 N O2'
_chemical_formula_sum 'C21 H29 N5 O5'
_chemical_formula_weight 431.49
_chemical_name_common
;
Trimethoprim--3,3-dimethylglutarimide (1/1)
;
_chemical_name_systematic '5-(3,4,5-Trimethoxybenzyl)pyrimidine-2,4-diamine--4,4-dimethylpiperidine-2,6-dione (1/1)'
_space_group_IT_number 2
_symmetry_cell_setting triclinic
_symmetry_space_group_name_Hall '-P 1'
_symmetry_space_group_name_H-M 'P -1'
_atom_sites_solution_hydrogens geom
_atom_sites_solution_primary direct
_atom_sites_solution_secondary difmap
_audit_creation_method SHELXL
_cell_angle_alpha 109.59(3)
_cell_angle_beta 92.48(3)
_cell_angle_gamma 99.14(3)
_cell_formula_units_Z 2
_cell_length_a 7.361(2)
_cell_length_b 12.032(2)
_cell_length_c 14.132(3)
_cell_measurement_temperature 173(2)
_cell_volume 1157.9(5)
_computing_cell_refinement
;
X-AREA (Stoe & Cie, 2001)
;
_computing_data_collection
;
X-AREA (Stoe & Cie, 2001)
;
_computing_data_reduction
;
X-AREA (Stoe & Cie, 2001)
;
_computing_molecular_graphics
;
Mercury (Macrae <i>et al.</i>,  2008) and XP (Sheldrick, 2008)
;
_computing_publication_material
;
publCIF (Westrip, 2010)
;
_computing_structure_refinement
;
SHELXL97 (Sheldrick, 2008)
;
_computing_structure_solution
;
SHELXS97 (Sheldrick, 2008)
;
_diffrn_ambient_temperature 173(2)
_diffrn_measured_fraction_theta_full 0.991
_diffrn_measured_fraction_theta_max 0.991
_diffrn_measurement_device_type 'Stoe IPDS II two-circle'
_diffrn_measurement_method 'phi scans'
_diffrn_radiation_monochromator graphite
_diffrn_radiation_source 'fine-focus sealed tube'
_diffrn_radiation_type MoK\a
_diffrn_radiation_wavelength 0.71073
_diffrn_reflns_av_R_equivalents 0.0479
_diffrn_reflns_av_sigmaI/netI 0.0327
_diffrn_reflns_limit_h_max 8
_diffrn_reflns_limit_h_min -8
_diffrn_reflns_limit_k_max 14
_diffrn_reflns_limit_k_min -14
_diffrn_reflns_limit_l_max 17
_diffrn_reflns_limit_l_min -17
_diffrn_reflns_number 15922
_diffrn_reflns_theta_full 25.60
_diffrn_reflns_theta_max 25.60
_diffrn_reflns_theta_min 3.58
_exptl_absorpt_coefficient_mu 0.090
_exptl_absorpt_correction_type none
_exptl_crystal_colour colourless
_exptl_crystal_density_diffrn 1.238
_exptl_crystal_density_method 'not measured'
_exptl_crystal_description block
_exptl_crystal_F_000 460
_exptl_crystal_size_max 0.47
_exptl_crystal_size_mid 0.37
_exptl_crystal_size_min 0.34
_refine_diff_density_max 0.277
_refine_diff_density_min -0.143
_refine_ls_extinction_coef 0.028(3)
_refine_ls_extinction_expression Fc^*^=kFc[1+0.001xFc^2^\l^3^/sin(2\q)]^-1/4^
_refine_ls_extinction_method
;
SHELXL97 (Sheldrick, 2008)
;
_refine_ls_goodness_of_fit_ref 1.148
_refine_ls_hydrogen_treatment mixed
_refine_ls_matrix_type full
_refine_ls_number_parameters 306
_refine_ls_number_reflns 4314
_refine_ls_number_restraints 0
_refine_ls_restrained_S_all 1.148
_refine_ls_R_factor_all 0.0495
_refine_ls_R_factor_gt 0.0375
_refine_ls_shift/su_max 0.000
_refine_ls_shift/su_mean 0.000
_refine_ls_structure_factor_coef Fsqd
_refine_ls_weighting_details 'calc w=1/[\s^2^(Fo^2^)+(0.0621P)^2^] where P=(Fo^2^+2Fc^2^)/3'
_refine_ls_weighting_scheme calc
_refine_ls_wR_factor_gt 0.1018
_refine_ls_wR_factor_ref 0.1064
_reflns_number_gt 3479
_reflns_number_total 4314
_reflns_threshold_expression I>2\s(I)
_cod_data_source_file sk3574sup1.cif
_cod_data_source_block II
_cod_original_cell_volume 1157.9(4)
_cod_database_code 2019772
_cod_database_fobs_code 2019772

loop_
_symmetry_equiv_pos_as_xyz
'x, y, z'
'-x, -y, -z'

loop_
_atom_site_type_symbol
_atom_site_label
_atom_site_fract_x
_atom_site_fract_y
_atom_site_fract_z
_atom_site_U_iso_or_equiv
_atom_site_adp_type
_atom_site_calc_flag
_atom_site_refinement_flags
_atom_site_occupancy
_atom_site_symmetry_multiplicity
N N1 -0.00496(17) 0.33643(10) 0.45211(8) 0.0355(3) Uani d . 1 1
C C2 0.1689(2) 0.36416(12) 0.49913(9) 0.0317(3) Uani d . 1 1
N N2 0.2411(2) 0.48082(11) 0.54479(10) 0.0420(3) Uani d . 1 1
H H2A 0.353(3) 0.5024(17) 0.5830(15) 0.061(6) Uiso d . 1 1
H H2B 0.172(2) 0.5332(16) 0.5411(13) 0.048(5) Uiso d . 1 1
N N3 0.27401(16) 0.28306(10) 0.50554(8) 0.0303(3) Uani d . 1 1
C C4 0.20120(18) 0.16549(11) 0.45853(9) 0.0279(3) Uani d . 1 1
N N4 0.31079(18) 0.08684(11) 0.46390(9) 0.0338(3) Uani d . 1 1
H H4A 0.428(3) 0.1189(16) 0.5029(14) 0.053(5) Uiso d . 1 1
H H4B 0.268(2) 0.0086(15) 0.4378(11) 0.031(4) Uiso d . 1 1
C C5 0.02039(19) 0.12678(12) 0.40617(9) 0.0295(3) Uani d . 1 1
C C6 -0.07234(19) 0.21877(13) 0.40805(10) 0.0331(3) Uani d . 1 1
H H6 -0.1947 0.1966 0.3752 0.040 Uiso calc R 1 1
C C7 -0.06721(19) -0.00315(12) 0.35179(10) 0.0318(3) Uani d . 1 1
H H7A -0.2031 -0.0109 0.3521 0.038 Uiso calc R 1 1
H H7B -0.0259 -0.0516 0.3901 0.038 Uiso calc R 1 1
C C8 -0.02350(17) -0.05609(11) 0.24254(9) 0.0260(3) Uani d . 1 1
C C9 0.15111(17) -0.02102(11) 0.21564(9) 0.0266(3) Uani d . 1 1
H H9 0.2420 0.0368 0.2649 0.032 Uiso calc R 1 1
C C10 0.19194(16) -0.07109(11) 0.11629(9) 0.0255(3) Uani d . 1 1
O O10 0.35487(12) -0.03742(9) 0.08127(7) 0.0371(3) Uani d . 1 1
C C11 0.06178(17) -0.15892(11) 0.04408(9) 0.0244(3) Uani d . 1 1
O O11 0.10689(12) -0.21160(8) -0.05321(6) 0.0287(2) Uani d . 1 1
C C12 -0.11425(17) -0.19251(10) 0.07096(10) 0.0267(3) Uani d . 1 1
O O12 -0.23328(13) -0.27587(8) -0.00618(8) 0.0386(3) Uani d . 1 1
C C13 -0.15581(17) -0.14061(11) 0.17032(10) 0.0284(3) Uani d . 1 1
H H13 -0.2752 -0.1634 0.1883 0.034 Uiso calc R 1 1
C C14 0.4816(2) 0.06485(16) 0.14772(12) 0.0487(4) Uani d . 1 1
H H14A 0.4169 0.1325 0.1732 0.073 Uiso calc R 1 1
H H14B 0.5832 0.0865 0.1109 0.073 Uiso calc R 1 1
H H14C 0.5314 0.0455 0.2046 0.073 Uiso calc R 1 1
C C15 0.04138(19) -0.15778(12) -0.12177(10) 0.0317(3) Uani d . 1 1
H H15A -0.0941 -0.1708 -0.1274 0.048 Uiso calc R 1 1
H H15B 0.0824 -0.1944 -0.1884 0.048 Uiso calc R 1 1
H H15C 0.0912 -0.0714 -0.0962 0.048 Uiso calc R 1 1
C C16 -0.4233(2) -0.30057(16) 0.00986(15) 0.0537(4) Uani d . 1 1
H H16A -0.4345 -0.3361 0.0629 0.081 Uiso calc R 1 1
H H16B -0.4939 -0.3568 -0.0529 0.081 Uiso calc R 1 1
H H16C -0.4721 -0.2257 0.0306 0.081 Uiso calc R 1 1
N N1' 0.63437(17) 0.36411(10) 0.63542(9) 0.0335(3) Uani d . 1 1
H H1' 0.522(3) 0.3398(15) 0.5955(14) 0.050(5) Uiso d . 1 1
C C2' 0.6890(2) 0.48679(12) 0.68843(10) 0.0337(3) Uani d . 1 1
O O2' 0.58454(16) 0.55520(9) 0.68556(9) 0.0485(3) Uani d . 1 1
C C3' 0.8773(2) 0.52742(12) 0.74509(11) 0.0361(3) Uani d . 1 1
H H3'A 0.8784 0.6029 0.8021 0.043 Uiso calc R 1 1
H H3'B 0.9673 0.5454 0.6998 0.043 Uiso calc R 1 1
C C4' 0.94108(18) 0.43534(12) 0.78683(10) 0.0317(3) Uani d . 1 1
C C5' 0.91750(19) 0.31542(12) 0.69934(10) 0.0330(3) Uani d . 1 1
H H5'A 1.0150 0.3214 0.6543 0.040 Uiso calc R 1 1
H H5'B 0.9372 0.2524 0.7272 0.040 Uiso calc R 1 1
C C6' 0.73329(19) 0.27654(12) 0.63749(10) 0.0310(3) Uani d . 1 1
O O6' 0.66948(15) 0.17077(9) 0.58926(8) 0.0417(3) Uani d . 1 1
C C7' 0.8208(2) 0.42118(14) 0.86976(11) 0.0425(4) Uani d . 1 1
H H7'1 0.8610 0.3624 0.8961 0.064 Uiso calc R 1 1
H H7'2 0.6910 0.3934 0.8414 0.064 Uiso calc R 1 1
H H7'3 0.8337 0.4987 0.9246 0.064 Uiso calc R 1 1
C C8' 1.1439(2) 0.47784(14) 0.83005(13) 0.0470(4) Uani d . 1 1
H H8'1 1.1829 0.4202 0.8582 0.070 Uiso calc R 1 1
H H8'2 1.1587 0.5566 0.8834 0.070 Uiso calc R 1 1
H H8'3 1.2202 0.4840 0.7763 0.070 Uiso calc R 1 1

loop_
_atom_site_aniso_label
_atom_site_aniso_U_11
_atom_site_aniso_U_22
_atom_site_aniso_U_33
_atom_site_aniso_U_12
_atom_site_aniso_U_13
_atom_site_aniso_U_23
N1 0.0448(7) 0.0368(7) 0.0287(6) 0.0253(5) 0.0026(5) 0.0085(5)
C2 0.0444(8) 0.0340(7) 0.0232(6) 0.0237(6) 0.0070(6) 0.0106(5)
N2 0.0495(8) 0.0317(7) 0.0465(8) 0.0253(6) -0.0037(6) 0.0085(6)
N3 0.0406(6) 0.0305(6) 0.0253(5) 0.0211(5) 0.0052(5) 0.0098(5)
C4 0.0388(7) 0.0318(7) 0.0202(6) 0.0198(6) 0.0094(5) 0.0114(5)
N4 0.0421(7) 0.0262(6) 0.0349(6) 0.0171(5) -0.0006(5) 0.0083(5)
C5 0.0379(7) 0.0354(7) 0.0211(6) 0.0188(6) 0.0107(5) 0.0111(5)
C6 0.0372(7) 0.0420(8) 0.0242(6) 0.0208(6) 0.0049(5) 0.0103(6)
C7 0.0349(7) 0.0380(7) 0.0291(7) 0.0146(6) 0.0112(6) 0.0156(6)
C8 0.0303(6) 0.0265(6) 0.0281(6) 0.0137(5) 0.0080(5) 0.0140(5)
C9 0.0252(6) 0.0301(7) 0.0243(6) 0.0084(5) 0.0010(5) 0.0079(5)
C10 0.0227(6) 0.0303(7) 0.0272(6) 0.0111(5) 0.0054(5) 0.0115(5)
O10 0.0232(5) 0.0494(6) 0.0302(5) 0.0017(4) 0.0079(4) 0.0044(4)
C11 0.0295(6) 0.0218(6) 0.0247(6) 0.0125(5) 0.0051(5) 0.0078(5)
O11 0.0363(5) 0.0268(5) 0.0238(4) 0.0136(4) 0.0057(4) 0.0060(4)
C12 0.0291(6) 0.0186(6) 0.0324(7) 0.0060(5) 0.0023(5) 0.0083(5)
O12 0.0315(5) 0.0299(5) 0.0427(6) -0.0030(4) 0.0028(4) 0.0014(4)
C13 0.0272(6) 0.0250(6) 0.0375(7) 0.0080(5) 0.0104(5) 0.0142(5)
C14 0.0251(7) 0.0645(11) 0.0408(9) -0.0064(7) 0.0058(6) 0.0042(7)
C15 0.0354(7) 0.0298(7) 0.0295(7) 0.0030(6) 0.0000(5) 0.0116(5)
C16 0.0297(8) 0.0482(10) 0.0669(11) -0.0023(7) 0.0030(7) 0.0034(8)
N1' 0.0386(7) 0.0279(6) 0.0355(6) 0.0143(5) -0.0011(5) 0.0097(5)
C2' 0.0450(8) 0.0274(7) 0.0337(7) 0.0149(6) 0.0056(6) 0.0132(6)
O2' 0.0560(7) 0.0316(6) 0.0581(7) 0.0236(5) -0.0058(5) 0.0103(5)
C3' 0.0407(8) 0.0268(7) 0.0433(8) 0.0080(6) 0.0040(6) 0.0146(6)
C4' 0.0353(7) 0.0271(7) 0.0335(7) 0.0086(6) 0.0011(6) 0.0107(5)
C5' 0.0366(7) 0.0317(7) 0.0349(7) 0.0163(6) 0.0039(6) 0.0124(6)
C6' 0.0393(7) 0.0274(7) 0.0302(7) 0.0158(6) 0.0062(6) 0.0105(5)
O6' 0.0476(6) 0.0266(5) 0.0480(6) 0.0163(5) -0.0067(5) 0.0062(4)
C7' 0.0581(9) 0.0406(8) 0.0325(8) 0.0157(7) 0.0082(7) 0.0142(6)
C8' 0.0433(9) 0.0378(8) 0.0572(10) 0.0089(7) -0.0080(7) 0.0140(7)

loop_
_atom_type_symbol
_atom_type_description
_atom_type_scat_dispersion_real
_atom_type_scat_dispersion_imag
_atom_type_scat_source
C C 0.0033 0.0016 'International Tables Vol C Tables 4.2.6.8 and 6.1.1.4'
H H 0.0000 0.0000 'International Tables Vol C Tables 4.2.6.8 and 6.1.1.4'
N N 0.0061 0.0033 'International Tables Vol C Tables 4.2.6.8 and 6.1.1.4'
O O 0.0106 0.0060 'International Tables Vol C Tables 4.2.6.8 and 6.1.1.4'

loop_
_geom_angle_atom_site_label_1
_geom_angle_atom_site_label_2
_geom_angle_atom_site_label_3
_geom_angle
C6 N1 C2 115.20(11)
N2 C2 N1 117.15(12)
N2 C2 N3 117.62(13)
N1 C2 N3 125.21(13)
C2 N2 H2A 119.3(12)
C2 N2 H2B 117.4(11)
H2A N2 H2B 123.1(17)
C4 N3 C2 117.39(12)
N3 C4 N4 116.12(12)
N3 C4 C5 121.85(11)
N4 C4 C5 122.03(13)
C4 N4 H4A 117.5(11)
C4 N4 H4B 120.3(10)
H4A N4 H4B 121.9(15)
C6 C5 C4 114.49(13)
C6 C5 C7 121.44(12)
C4 C5 C7 124.08(11)
N1 C6 C5 125.83(13)
N1 C6 H6 117.1
C5 C6 H6 117.1
C5 C7 C8 115.19(11)
C5 C7 H7A 108.5
C8 C7 H7A 108.5
C5 C7 H7B 108.5
C8 C7 H7B 108.5
H7A C7 H7B 107.5
C13 C8 C9 119.81(11)
C13 C8 C7 120.18(11)
C9 C8 C7 119.99(12)
C10 C9 C8 119.93(12)
C10 C9 H9 120.0
C8 C9 H9 120.0
O10 C10 C11 115.17(11)
O10 C10 C9 124.22(12)
C11 C10 C9 120.58(11)
C10 O10 C14 117.48(10)
O11 C11 C10 119.99(11)
O11 C11 C12 120.73(12)
C10 C11 C12 119.27(11)
C11 O11 C15 112.28(9)
O12 C12 C13 125.47(12)
O12 C12 C11 114.58(11)
C13 C12 C11 119.94(12)
C12 O12 C16 118.23(12)
C8 C13 C12 120.39(11)
C8 C13 H13 119.8
C12 C13 H13 119.8
O10 C14 H14A 109.5
O10 C14 H14B 109.5
H14A C14 H14B 109.5
O10 C14 H14C 109.5
H14A C14 H14C 109.5
H14B C14 H14C 109.5
O11 C15 H15A 109.5
O11 C15 H15B 109.5
H15A C15 H15B 109.5
O11 C15 H15C 109.5
H15A C15 H15C 109.5
H15B C15 H15C 109.5
O12 C16 H16A 109.5
O12 C16 H16B 109.5
H16A C16 H16B 109.5
O12 C16 H16C 109.5
H16A C16 H16C 109.5
H16B C16 H16C 109.5
C6' N1' C2' 125.52(12)
C6' N1' H1' 117.6(11)
C2' N1' H1' 116.8(11)
O2' C2' N1' 119.64(13)
O2' C2' C3' 123.38(13)
N1' C2' C3' 116.97(12)
C2' C3' C4' 114.06(12)
C2' C3' H3'A 108.7
C4' C3' H3'A 108.7
C2' C3' H3'B 108.7
C4' C3' H3'B 108.7
H3'A C3' H3'B 107.6
C8' C4' C5' 110.09(12)
C8' C4' C7' 109.91(13)
C5' C4' C7' 109.85(12)
C8' C4' C3' 109.73(12)
C5' C4' C3' 107.77(11)
C7' C4' C3' 109.46(11)
C6' C5' C4' 115.05(11)
C6' C5' H5'A 108.5
C4' C5' H5'A 108.5
C6' C5' H5'B 108.5
C4' C5' H5'B 108.5
H5'A C5' H5'B 107.5
O6' C6' N1' 119.80(13)
O6' C6' C5' 122.27(12)
N1' C6' C5' 117.93(12)
C4' C7' H7'1 109.5
C4' C7' H7'2 109.5
H7'1 C7' H7'2 109.5
C4' C7' H7'3 109.5
H7'1 C7' H7'3 109.5
H7'2 C7' H7'3 109.5
C4' C8' H8'1 109.5
C4' C8' H8'2 109.5
H8'1 C8' H8'2 109.5
C4' C8' H8'3 109.5
H8'1 C8' H8'3 109.5
H8'2 C8' H8'3 109.5

loop_
_geom_bond_atom_site_label_1
_geom_bond_atom_site_label_2
_geom_bond_distance
N1 C6 1.3405(19)
N1 C2 1.3538(19)
C2 N2 1.340(2)
C2 N3 1.3608(16)
N2 H2A 0.91(2)
N2 H2B 0.884(18)
N3 C4 1.3519(18)
C4 N4 1.3556(16)
C4 C5 1.422(2)
N4 H4A 0.95(2)
N4 H4B 0.886(16)
C5 C6 1.3833(18)
C5 C7 1.510(2)
C6 H6 0.9500
C7 C8 1.5302(17)
C7 H7A 0.9900
C7 H7B 0.9900
C8 C13 1.388(2)
C8 C9 1.3972(18)
C9 C10 1.3969(17)
C9 H9 0.9500
C10 O10 1.3708(15)
C10 C11 1.3952(19)
O10 C14 1.4319(19)
C11 O11 1.3872(15)
C11 C12 1.4021(18)
O11 C15 1.4388(15)
C12 O12 1.3663(17)
C12 C13 1.4018(18)
O12 C16 1.4275(18)
C13 H13 0.9500
C14 H14A 0.9800
C14 H14B 0.9800
C14 H14C 0.9800
C15 H15A 0.9800
C15 H15B 0.9800
C15 H15C 0.9800
C16 H16A 0.9800
C16 H16B 0.9800
C16 H16C 0.9800
N1' C6' 1.3798(16)
N1' C2' 1.3947(19)
N1' H1' 0.928(19)
C2' O2' 1.2211(16)
C2' C3' 1.493(2)
C3' C4' 1.5411(18)
C3' H3'A 0.9900
C3' H3'B 0.9900
C4' C8' 1.527(2)
C4' C5' 1.532(2)
C4' C7' 1.537(2)
C5' C6' 1.498(2)
C5' H5'A 0.9900
C5' H5'B 0.9900
C6' O6' 1.2270(18)
C7' H7'1 0.9800
C7' H7'2 0.9800
C7' H7'3 0.9800
C8' H8'1 0.9800
C8' H8'2 0.9800
C8' H8'3 0.9800

loop_
_geom_hbond_atom_site_label_D
_geom_hbond_atom_site_label_H
_geom_hbond_atom_site_label_A
_geom_hbond_site_symmetry_A
_geom_hbond_distance_DH
_geom_hbond_distance_HA
_geom_hbond_distance_DA
_geom_hbond_angle_DHA
N1' H1' N3 . 0.928(19) 2.06(2) 2.985(2) 178.9(17)
N2 H2A O2' . 0.91(2) 2.06(2) 2.966(2) 172.3(17)
N4 H4A O6' . 0.95(2) 2.00(2) 2.946(2) 173.8(16)
N2 H2B N1 2_566 0.884(18) 2.121(19) 3.0027(18) 174.3(15)
N4 H4B O6' 2_656 0.886(16) 2.188(16) 2.9637(16) 145.9(13)

loop_
_geom_torsion_atom_site_label_1
_geom_torsion_atom_site_label_2
_geom_torsion_atom_site_label_3
_geom_torsion_atom_site_label_4
_geom_torsion
C6 N1 C2 N2 -179.55(12)
C6 N1 C2 N3 -1.10(19)
N2 C2 N3 C4 -179.38(11)
N1 C2 N3 C4 2.17(19)
C2 N3 C4 N4 178.32(11)
C2 N3 C4 C5 -1.43(17)
N3 C4 C5 C6 -0.18(17)
N4 C4 C5 C6 -179.92(11)
N3 C4 C5 C7 179.55(11)
N4 C4 C5 C7 -0.19(18)
C2 N1 C6 C5 -0.78(19)
C4 C5 C6 N1 1.36(19)
C7 C5 C6 N1 -178.38(11)
C6 C5 C7 C8 93.12(14)
C4 C5 C7 C8 -86.60(15)
C5 C7 C8 C13 -145.35(12)
C5 C7 C8 C9 35.83(16)
C13 C8 C9 C10 -0.02(17)
C7 C8 C9 C10 178.81(11)
C8 C9 C10 O10 175.97(11)
C8 C9 C10 C11 -2.08(17)
C11 C10 O10 C14 170.55(12)
C9 C10 O10 C14 -7.60(18)
O10 C10 C11 O11 4.55(16)
C9 C10 C11 O11 -177.23(10)
O10 C10 C11 C12 -175.16(10)
C9 C10 C11 C12 3.06(17)
C10 C11 O11 C15 -97.87(13)
C12 C11 O11 C15 81.83(13)
O11 C11 C12 O12 -2.02(16)
C10 C11 C12 O12 177.69(10)
O11 C11 C12 C13 178.32(10)
C10 C11 C12 C13 -1.97(17)
C13 C12 O12 C16 9.77(19)
C11 C12 O12 C16 -169.87(13)
C9 C8 C13 C12 1.09(17)
C7 C8 C13 C12 -177.73(11)
O12 C12 C13 C8 -179.71(11)
C11 C12 C13 C8 -0.10(17)
C6' N1' C2' O2' -175.54(13)
C6' N1' C2' C3' 5.5(2)
O2' C2' C3' C4' 148.90(14)
N1' C2' C3' C4' -32.16(17)
C2' C3' C4' C8' 172.07(12)
C2' C3' C4' C5' 52.18(16)
C2' C3' C4' C7' -67.25(16)
C8' C4' C5' C6' -168.30(12)
C7' C4' C5' C6' 70.54(15)
C3' C4' C5' C6' -48.65(15)
C2' N1' C6' O6' 178.44(13)
C2' N1' C6' C5' -1.8(2)
C4' C5' C6' O6' -155.05(13)
C4' C5' C6' N1' 25.15(17)
